data_7223784
loop_
_publ_author_name
'Zhang, Yang'
'Cong, Hengjiang'
'Ji, Nianjing'
'Liu, Jian'
'Duan, Xiulan'
'Li, Jing'
'Cao, Wenwu'
'Wang, Jiyang'
'Jiang, Huaidong'

_publ_section_title
;
 Effect of high bismuth deficiency on structure and oxide ion conductivity
 of a Bi0.55MoO4single crystal
;
_journal_issue 45
_journal_name_full CrystEngComm
_journal_page_first 8746
_journal_paper_doi 10.1039/C5CE01765C
_journal_volume 17
_journal_year 2015
_chemical_formula_sum 'Bi0.55 Mo O4'
_chemical_formula_weight 274.88
_chemical_name_systematic
;
 ?
;
_space_group_crystal_system tetragonal
_space_group_IT_number 88
_space_group_name_Hall '-I 4ad'
_space_group_name_H-M_alt 'I 41/a'
_symmetry_space_group_name_Hall '-I 4ad'
_symmetry_space_group_name_H-M 'I 41/a :2'
_audit_creation_method SHELXL-2013
_audit_update_record
;
2015-09-03 deposited with the CCDC.
2015-10-19 downloaded from the CCDC.
;
_cell_angle_alpha 90
_cell_angle_beta 90
_cell_angle_gamma 90
_cell_formula_units_Z 4
_cell_length_a 5.239(2)
_cell_length_b 5.239(2)
_cell_length_c 11.567(5)
_cell_measurement_reflns_used 800
_cell_measurement_temperature 296(2)
_cell_measurement_theta_max 28.73
_cell_measurement_theta_min 4.27
_cell_volume 317.5(2)
_computing_cell_refinement 'Bruker SAINT'
_computing_data_collection 'Bruker APEX2'
_computing_data_reduction 'Bruker SAINT'
_computing_molecular_graphics 'Bruker SHELXTL'
_computing_publication_material 'Bruker SHELXTL'
_computing_structure_refinement 'SHELXL-2013 (Sheldrick, 2013)'
_computing_structure_solution 'SHELXL-97 (Sheldrick, 2008)'
_diffrn_ambient_temperature 296(2)
_diffrn_measured_fraction_theta_full 1.000
_diffrn_measured_fraction_theta_max 1.000
_diffrn_measurement_device_type 'Bruker APEX-II CCD'
_diffrn_measurement_method '\w scans'
_diffrn_radiation_type MoK\a
_diffrn_radiation_wavelength 0.71073
_diffrn_reflns_av_R_equivalents 0.0491
_diffrn_reflns_av_unetI/netI 0.0256
_diffrn_reflns_laue_measured_fraction_full 1.000
_diffrn_reflns_laue_measured_fraction_max 1.000
_diffrn_reflns_limit_h_max 6
_diffrn_reflns_limit_h_min -6
_diffrn_reflns_limit_k_max 6
_diffrn_reflns_limit_k_min -6
_diffrn_reflns_limit_l_max 15
_diffrn_reflns_limit_l_min -14
_diffrn_reflns_number 1861
_diffrn_reflns_point_group_measured_fraction_full 1.000
_diffrn_reflns_point_group_measured_fraction_max 1.000
_diffrn_reflns_theta_full 25.242
_diffrn_reflns_theta_max 27.833
_diffrn_reflns_theta_min 4.270
_exptl_absorpt_coefficient_mu 34.291
_exptl_absorpt_correction_T_max 0.128
_exptl_absorpt_correction_T_min 0.046
_exptl_absorpt_correction_type multi-scan
_exptl_absorpt_process_details 'SADABS (Sheldrick, 1996)'
_exptl_crystal_colour pink
_exptl_crystal_density_diffrn 5.750
_exptl_crystal_density_meas ?
_exptl_crystal_density_method 'not measured'
_exptl_crystal_description ball
_exptl_crystal_F_000 479
_exptl_crystal_size_max 0.110
_exptl_crystal_size_mid 0.080
_exptl_crystal_size_min 0.060
_exptl_transmission_factor_max none
_exptl_transmission_factor_min none
_refine_diff_density_max 0.786
_refine_diff_density_min -0.468
_refine_diff_density_rms 0.150
_refine_ls_extinction_coef 0.055(3)
_refine_ls_extinction_expression Fc^*^=kFc[1+0.001xFc^2^\l^3^/sin(2\q)]^-1/4^
_refine_ls_extinction_method SHELXL
_refine_ls_goodness_of_fit_ref 1.102
_refine_ls_hydrogen_treatment undef
_refine_ls_matrix_type full
_refine_ls_number_parameters 16
_refine_ls_number_reflns 192
_refine_ls_number_restraints 0
_refine_ls_restrained_S_all 1.102
_refine_ls_R_factor_all 0.0195
_refine_ls_R_factor_gt 0.0180
_refine_ls_shift/su_max 0.000
_refine_ls_shift/su_mean 0.000
_refine_ls_structure_factor_coef Fsqd
_refine_ls_weighting_details 'w=1/[\s^2^(Fo^2^)+(0.0131P)^2^+1.1411P] where P=(Fo^2^+2Fc^2^)/3'
_refine_ls_weighting_scheme calc
_refine_ls_wR_factor_gt 0.0474
_refine_ls_wR_factor_ref 0.0486
_reflns_Friedel_coverage 0.000
_reflns_number_gt 176
_reflns_number_total 192
_reflns_threshold_expression 'I > 2\s(I)'
_cod_data_source_file c5ce01765c2.cif
_cod_data_source_block shelx
_cod_depositor_comments
;
The following automatic conversions were performed:

'_exptl_crystal_density_meas' value 'none' was changed to '?' - the
value is perceived as not measured.

Automatic conversion script
Id: cif_fix_values 4268 2015-11-12 08:31:59Z antanas 
;
_cod_original_cell_volume 317.5(3)
_cod_database_code 7223784
_shelx_space_group_comment
;
The symmetry employed for this shelxl refinement is uniquely defined
by the following loop, which should always be used as a source of
symmetry information in preference to the above space-group names.
They are only intended as comments.
;
_shelx_estimated_absorpt_t_min 0.116
_shelx_estimated_absorpt_t_max 0.233
_shelxl_version_number 2013-4

loop_
_space_group_symop_operation_xyz
'x, y, z'
'-x+1/2, -y, z+1/2'
'-y+3/4, x+1/4, z+1/4'
'y+3/4, -x+3/4, z+3/4'
'x+1/2, y+1/2, z+1/2'
'-x+1, -y+1/2, z+1'
'-y+5/4, x+3/4, z+3/4'
'y+5/4, -x+5/4, z+5/4'
'-x, -y, -z'
'x-1/2, y, -z-1/2'
'y-3/4, -x-1/4, -z-1/4'
'-y-3/4, x-3/4, -z-3/4'
'-x+1/2, -y+1/2, -z+1/2'
'x, y+1/2, -z'
'y-1/4, -x+1/4, -z+1/4'
'-y-1/4, x-1/4, -z-1/4'

loop_
_atom_site_label
_atom_site_type_symbol
_atom_site_fract_x
_atom_site_fract_y
_atom_site_fract_z
_atom_site_U_iso_or_equiv
_atom_site_adp_type
_atom_site_occupancy
_atom_site_site_symmetry_order
_atom_site_calc_flag
_atom_site_refinement_flags_posn
_atom_site_refinement_flags_adp
_atom_site_refinement_flags_occupancy
Bi1 Bi 0.5000 0.2500 0.8750 0.0146(3) Uani 0.549(2) 4 d S T P
Mo1 Mo 0.0000 0.7500 0.8750 0.0116(3) Uani 1 4 d S T P
O1 O 0.2415(5) 0.5988(4) 0.9581(3) 0.0225(8) Uani 1 1 d . . .

loop_
_atom_site_aniso_label
_atom_site_aniso_U_11
_atom_site_aniso_U_22
_atom_site_aniso_U_33
_atom_site_aniso_U_23
_atom_site_aniso_U_13
_atom_site_aniso_U_12
Bi1 0.0119(3) 0.0119(3) 0.0201(4) 0.000 0.000 0.000
Mo1 0.0112(4) 0.0112(4) 0.0125(5) 0.000 0.000 0.000
O1 0.0295(16) 0.0181(13) 0.0200(15) -0.0013(12) -0.0044(12) 0.0043(10)

loop_
_atom_type_symbol
_atom_type_description
_atom_type_scat_dispersion_real
_atom_type_scat_dispersion_imag
_atom_type_scat_source
O O 0.0106 0.0060 'International Tables Vol C Tables 4.2.6.8 and 6.1.1.4'
Mo Mo -1.6832 0.6857 'International Tables Vol C Tables 4.2.6.8 and 6.1.1.4'
Bi Bi -4.1077 10.2566 'International Tables Vol C Tables 4.2.6.8 and 6.1.1.4'

loop_
_geom_angle_atom_site_label_1
_geom_angle_atom_site_label_2
_geom_angle_atom_site_label_3
_geom_angle
_geom_angle_site_symmetry_1
_geom_angle_site_symmetry_3
O1 Bi1 O1 134.17(15) 16_657 11_667
O1 Bi1 O1 98.72(6) 16_657 6_554
O1 Bi1 O1 98.72(6) 11_667 6_554
O1 Bi1 O1 98.72(6) 16_657 .
O1 Bi1 O1 98.72(6) 11_667 .
O1 Bi1 O1 134.17(15) 6_554 .
O1 Bi1 O1 151.60(13) 16_657 9_667
O1 Bi1 O1 74.01(6) 11_667 9_667
O1 Bi1 O1 68.59(7) 6_554 9_667
O1 Bi1 O1 76.16(9) . 9_667
O1 Bi1 O1 68.59(7) 16_657 7_544
O1 Bi1 O1 76.16(9) 11_667 7_544
O1 Bi1 O1 74.01(6) 6_554 7_544
O1 Bi1 O1 151.60(13) . 7_544
O1 Bi1 O1 127.03(9) 9_667 7_544
O1 Bi1 O1 76.16(9) 16_657 4_454
O1 Bi1 O1 68.59(7) 11_667 4_454
O1 Bi1 O1 151.60(13) 6_554 4_454
O1 Bi1 O1 74.01(6) . 4_454
O1 Bi1 O1 127.03(9) 9_667 4_454
O1 Bi1 O1 78.21(14) 7_544 4_454
O1 Bi1 O1 74.01(6) 16_657 14_547
O1 Bi1 O1 151.60(13) 11_667 14_547
O1 Bi1 O1 76.16(9) 6_554 14_547
O1 Bi1 O1 68.59(7) . 14_547
O1 Bi1 O1 78.21(15) 9_667 14_547
O1 Bi1 O1 127.03(9) 7_544 14_547
O1 Bi1 O1 127.03(9) 4_454 14_547
O1 Mo1 O1 114.4(2) 11_567 16_667
O1 Mo1 O1 107.05(10) 11_567 6_464
O1 Mo1 O1 107.05(10) 16_667 6_464
O1 Mo1 O1 107.05(10) 11_567 .
O1 Mo1 O1 107.05(10) 16_667 .
O1 Mo1 O1 114.4(2) 6_464 .
Mo1 O1 Bi1 120.67(16) . .
Mo1 O1 Bi1 131.76(12) . 9_667
Bi1 O1 Bi1 103.84(9) . 9_667

loop_
_geom_bond_atom_site_label_1
_geom_bond_atom_site_label_2
_geom_bond_distance
_geom_bond_site_symmetry_2
Bi1 O1 2.469(3) 16_657
Bi1 O1 2.469(3) 11_667
Bi1 O1 2.469(3) 6_554
Bi1 O1 2.469(3) .
Bi1 O1 2.487(3) 9_667
Bi1 O1 2.487(3) 7_544
Bi1 O1 2.487(3) 4_454
Bi1 O1 2.487(3) 14_547
Mo1 O1 1.776(3) 11_567
Mo1 O1 1.776(3) 16_667
Mo1 O1 1.776(3) 6_464
Mo1 O1 1.776(3) .
O1 Bi1 2.487(3) 9_667

loop_
_geom_torsion_atom_site_label_1
_geom_torsion_atom_site_label_2
_geom_torsion_atom_site_label_3
_geom_torsion_atom_site_label_4
_geom_torsion
_geom_torsion_site_symmetry_1
_geom_torsion_site_symmetry_4
O1 Mo1 O1 Bi1 38.55(16) 11_567 .
O1 Mo1 O1 Bi1 -84.6(2) 16_667 .
O1 Mo1 O1 Bi1 156.98(18) 6_464 .
O1 Mo1 O1 Bi1 -167.0(2) 11_567 9_667
O1 Mo1 O1 Bi1 69.91(10) 16_667 9_667
O1 Mo1 O1 Bi1 -48.52(16) 6_464 9_667
